data_4021645
loop_
_publ_author_name
'Connie K. Y. Lee'
'Anthony J. Herlt'
'Gregory W. Simpson'
'Anthony C. Willis'
'Christopher J. Easton'

_publ_contact_author_address
;
Research School of Chemistry,
Australian National University,
Canberra, ACT 0200, Australia
;
_publ_contact_author_email ' easton@rsc.anu.edu.au '
_publ_contact_author_fax ' 61 2 6125 8114 '
_publ_contact_author_name ' Christopher J. Easton '
_publ_contact_author_phone ' 61 2 6125 8201 '
_publ_section_title
;
 4-Alkoxycarbonyl- and Aminocarbonyl-Substituted Isoxazoles
 as Masked Acrylates and Acrylamides in the Asymmetric
 Synthesis of \D^2^-Isoxazolines
;
_journal_name_full 'Journal of Organic Chemistry'
_journal_page_first 3221
_journal_page_last 3231
_journal_paper_doi 10.1021/jo0602569
_journal_volume 71
_journal_year 2006
_chemical_formula_moiety 'C24 H31 N O3 '
_chemical_formula_sum 'C24 H31 N O3'
_chemical_formula_weight 381.51
_space_group_IT_number 2
_symmetry_cell_setting triclinic
_symmetry_Int_Tables_number 2
_symmetry_space_group_name_Hall '-P 1'
_symmetry_space_group_name_H-M 'P -1'
_audit_creation_date 2001-08-22
_audit_creation_method 'by teXsan v1.8'
_audit_update_record
;
2001-08-22 - Report on C24 H31 N O3
             by Anthony C. Willis
             for Connie K. Y. Lee and Christopher J. Easton
2001-08-22 - passes checkcif tests with minor warnings
;
_cell_angle_alpha 97.810(1)
_cell_angle_beta 93.968(1)
_cell_angle_gamma 91.459(3)
_cell_formula_units_Z 2
_cell_length_a 6.4005(2)
_cell_length_b 9.6092(3)
_cell_length_c 16.9445(7)
_cell_measurement_reflns_used 25378
_cell_measurement_temperature 200.0
_cell_measurement_theta_max 27.485
_cell_measurement_theta_min 2.546
_cell_volume 1029.37(6)
_computing_cell_refinement 'HKL Scalepack (Otwinowski & Minor 1997)'
_computing_data_collection KappaCCD
_computing_data_reduction 'Denzo and Scalepak (Otwinowski & Minor, 1997)'
_computing_publication_material 'teXsan (MSC, 1992-1997)'
_computing_structure_refinement 'teXsan (MSC, 1992-1997)'
_computing_structure_solution
;
SIR92 (Altomare, et. al. 1994)
;
_diffrn_ambient_temperature 200.0
_diffrn_measured_fraction_theta_full .997
_diffrn_measured_fraction_theta_max .997
_diffrn_measurement_device_type 'Nonius KappaCCD'
_diffrn_measurement_method ' \f and \w scans with CCD '
_diffrn_orient_matrix_type X=UH
_diffrn_orient_matrix_UB_11 0.03193
_diffrn_orient_matrix_UB_12 -0.00595
_diffrn_orient_matrix_UB_13 0.15331
_diffrn_orient_matrix_UB_21 -0.03926
_diffrn_orient_matrix_UB_22 0.09623
_diffrn_orient_matrix_UB_23 0.01570
_diffrn_orient_matrix_UB_31 -0.05542
_diffrn_orient_matrix_UB_32 -0.01612
_diffrn_orient_matrix_UB_33 0.01540
_diffrn_radiation_detector CCD
_diffrn_radiation_monochromator graphite
_diffrn_radiation_source 'X-ray tube'
_diffrn_radiation_type 'Mo K\a'
_diffrn_radiation_wavelength 0.7107
_diffrn_reflns_av_R_equivalents 0.06737
_diffrn_reflns_av_sigmaI/netI 0.160
_diffrn_reflns_limit_h_max 8
_diffrn_reflns_limit_h_min -8
_diffrn_reflns_limit_k_max 12
_diffrn_reflns_limit_k_min -12
_diffrn_reflns_limit_l_max 21
_diffrn_reflns_limit_l_min -21
_diffrn_reflns_number 20596
_diffrn_reflns_reduction_process 'Lp corrections applied'
_diffrn_reflns_theta_full 27.47
_diffrn_reflns_theta_max 27.47
_diffrn_reflns_theta_min 2.61
_diffrn_standards_number 0
_exptl_absorpt_coefficient_mu 0.080
_exptl_absorpt_correction_T_max .995
_exptl_absorpt_correction_T_min 0.905
_exptl_absorpt_correction_type multi-scan
_exptl_absorpt_process_details
;
multi-scan from symmetry-related measurements 
 Sortav (Blessing 1995) inplemented in maXus (2000)
;
_exptl_crystal_colour colourless
_exptl_crystal_density_diffrn 1.231
_exptl_crystal_density_meas ?
_exptl_crystal_description plate
_exptl_crystal_F_000 412.00
_exptl_crystal_size_max 0.48
_exptl_crystal_size_mid 0.18
_exptl_crystal_size_min 0.08
_refine_diff_density_max 0.15
_refine_diff_density_min -0.16
_refine_ls_extinction_method none
_refine_ls_goodness_of_fit_all 0.930
_refine_ls_goodness_of_fit_ref 1.064
_refine_ls_hydrogen_treatment noref
_refine_ls_matrix_type full
_refine_ls_number_constraints 0
_refine_ls_number_parameters 253
_refine_ls_number_reflns 2365
_refine_ls_number_restraints 0
_refine_ls_R_factor_all 0.0992
_refine_ls_R_factor_gt 0.0399
_refine_ls_shift/su_max 0.0004
_refine_ls_shift/su_mean 0.0001
_refine_ls_structure_factor_coef F
_refine_ls_weighting_details 'w = 1/[\s^2^(Fo)] '
_refine_ls_weighting_scheme sigma
_refine_ls_wR_factor_all 0.0539
_refine_ls_wR_factor_ref 0.0426
_reflns_number_gt 2365
_reflns_number_total 4696
_reflns_threshold_expression I>2.00\s(I)
_cod_data_source_file jo0602569si20060207_061135.cif
_cod_original_sg_symbol_H-M 'P -1       '
_cod_original_formula_sum 'C24 H31 N O3 '
_cod_database_code 4021645

loop_
_symmetry_equiv_pos_as_xyz
'   +x,   +y,   +z'
'   -x,   -y,   -z'

loop_
_atom_site_label
_atom_site_fract_x
_atom_site_fract_y
_atom_site_fract_z
_atom_site_U_iso_or_equiv
_atom_site_occupancy
_atom_site_adp_type
_atom_site_calc_flag
O(1) 0.5240(2) 0.1014(2) 0.7297(1) 0.0561(5) 1.000 Uani d
O(41) 0.8699(2) 0.0844(2) 0.91517(9) 0.0615(6) 1.000 Uani d
O(42) 1.1796(2) 0.1130(2) 0.86452(8) 0.0457(5) 1.000 Uani d
N(2) 0.5984(3) 0.2422(2) 0.7464(1) 0.0495(6) 1.000 Uani d
C(3) 0.7922(3) 0.2469(2) 0.7715(1) 0.0375(6) 1.000 Uani d
C(4) 0.8823(3) 0.1044(2) 0.7756(1) 0.0351(6) 1.000 Uani d
C(5) 0.6907(3) 0.0072(2) 0.7484(1) 0.0399(6) 1.000 Uani d
C(31) 0.9123(3) 0.3811(2) 0.7976(1) 0.0352(6) 1.000 Uani d
C(32) 1.0817(3) 0.4159(2) 0.7548(1) 0.0356(6) 1.000 Uani d
C(33) 1.2055(3) 0.5338(2) 0.7842(1) 0.0417(7) 1.000 Uani d
C(34) 1.1672(3) 0.6195(2) 0.8537(1) 0.0450(7) 1.000 Uani d
C(35) 0.9959(4) 0.5848(2) 0.8940(1) 0.0471(7) 1.000 Uani d
C(36) 0.8674(3) 0.4669(2) 0.8675(1) 0.0419(7) 1.000 Uani d
C(41) 0.9720(3) 0.0971(2) 0.8596(1) 0.0386(7) 1.000 Uani d
C(43) 1.2875(3) 0.1243(3) 0.9431(1) 0.0543(8) 1.000 Uani d
C(51) 0.7112(3) -0.1051(2) 0.6768(1) 0.0320(6) 1.000 Uani d
C(52) 0.8925(3) -0.2008(2) 0.6950(1) 0.0375(6) 1.000 Uani d
C(53) 0.9104(3) -0.3158(2) 0.6245(1) 0.0417(6) 1.000 Uani d
C(54) 0.7069(3) -0.4055(2) 0.6104(1) 0.0481(7) 1.000 Uani d
C(55) 0.5252(3) -0.3130(2) 0.5915(1) 0.0410(6) 1.000 Uani d
C(56) 0.5086(3) -0.1968(2) 0.6610(1) 0.0402(6) 1.000 Uani d
C(57) 0.7507(3) -0.0415(2) 0.6007(1) 0.0394(6) 1.000 Uani d
C(58) 0.7671(3) -0.1576(2) 0.5307(1) 0.0415(7) 1.000 Uani d
C(59) 0.9488(3) -0.2497(2) 0.5496(1) 0.0453(7) 1.000 Uani d
C(60) 0.5627(3) -0.2472(2) 0.5166(1) 0.0457(7) 1.000 Uani d
C(321) 1.1262(3) 0.3298(2) 0.6770(1) 0.0436(7) 1.000 Uani d
C(341) 1.3042(4) 0.7482(3) 0.8841(1) 0.0644(8) 1.000 Uani d
C(361) 0.6845(3) 0.4329(3) 0.9145(1) 0.0558(8) 1.000 Uani d
H(1) 0.9879 0.0880 0.7390 0.042 1.000 Uiso c
H(2) 0.6533 -0.0379 0.7922 0.048 1.000 Uiso c
H(3) 1.3212 0.5569 0.7557 0.050 1.000 Uiso c
H(4) 0.9657 0.6437 0.9413 0.057 1.000 Uiso c
H(5) 0.9983 0.3060 0.6456 0.052 1.000 Uiso c
H(6) 1.1928 0.2464 0.6874 0.052 1.000 Uiso c
H(7) 1.2154 0.3829 0.6489 0.052 1.000 Uiso c
H(8) 1.4473 0.7245 0.8832 0.077 1.000 Uiso c
H(9) 1.2774 0.8188 0.8509 0.077 1.000 Uiso c
H(10) 1.2743 0.7823 0.9372 0.077 1.000 Uiso c
H(11) 0.6874 0.4969 0.9626 0.067 1.000 Uiso c
H(12) 0.5569 0.4407 0.8836 0.067 1.000 Uiso c
H(13) 0.6946 0.3398 0.9270 0.067 1.000 Uiso c
H(14) 1.2774 0.2171 0.9699 0.065 1.000 Uiso c
H(15) 1.2250 0.0594 0.9729 0.065 1.000 Uiso c
H(16) 1.4307 0.1037 0.9382 0.065 1.000 Uiso c
H(17) 0.8667 -0.2427 0.7412 0.045 1.000 Uiso c
H(18) 1.0198 -0.1462 0.7043 0.045 1.000 Uiso c
H(19) 1.0238 -0.3734 0.6360 0.050 1.000 Uiso c
H(20) 0.7181 -0.4776 0.5667 0.058 1.000 Uiso c
H(21) 0.6827 -0.4466 0.6570 0.058 1.000 Uiso c
H(22) 0.3985 -0.3684 0.5831 0.049 1.000 Uiso c
H(23) 0.4833 -0.2378 0.7076 0.048 1.000 Uiso c
H(24) 0.3953 -0.1395 0.6488 0.048 1.000 Uiso c
H(25) 0.6380 0.0165 0.5888 0.047 1.000 Uiso c
H(26) 0.8778 0.0135 0.6091 0.047 1.000 Uiso c
H(27) 0.7913 -0.1167 0.4840 0.050 1.000 Uiso c
H(28) 1.0751 -0.1940 0.5583 0.054 1.000 Uiso c
H(29) 0.9600 -0.3218 0.5059 0.054 1.000 Uiso c
H(30) 0.5733 -0.3192 0.4729 0.055 1.000 Uiso c
H(31) 0.4493 -0.1895 0.5051 0.055 1.000 Uiso c

loop_
_atom_site_aniso_label
_atom_site_aniso_U_11
_atom_site_aniso_U_22
_atom_site_aniso_U_33
_atom_site_aniso_U_12
_atom_site_aniso_U_13
_atom_site_aniso_U_23
O(1) 0.0295(8) 0.052(1) 0.082(1) 0.0042(7) 0.0039(7) -0.0099(9)
O(41) 0.0486(9) 0.095(1) 0.046(1) 0.0038(8) 0.0117(8) 0.024(1)
O(42) 0.0370(8) 0.057(1) 0.0426(9) -0.0040(7) -0.0008(7) 0.0073(8)
N(2) 0.040(1) 0.047(1) 0.058(1) 0.0047(9) 0.0023(9) -0.006(1)
C(3) 0.036(1) 0.044(1) 0.033(1) 0.005(1) 0.0061(9) 0.004(1)
C(4) 0.033(1) 0.040(1) 0.034(1) 0.0010(9) 0.0073(9) 0.005(1)
C(5) 0.032(1) 0.044(1) 0.044(1) -0.0015(9) 0.0093(9) 0.005(1)
C(31) 0.038(1) 0.037(1) 0.031(1) 0.0057(9) 0.0005(9) 0.007(1)
C(32) 0.043(1) 0.036(1) 0.029(1) 0.005(1) 0.0003(9) 0.008(1)
C(33) 0.051(1) 0.040(1) 0.036(1) -0.001(1) 0.003(1) 0.012(1)
C(34) 0.062(1) 0.037(1) 0.036(1) -0.001(1) -0.005(1) 0.009(1)
C(35) 0.067(1) 0.039(1) 0.034(1) 0.010(1) 0.004(1) 0.000(1)
C(36) 0.048(1) 0.044(1) 0.035(1) 0.012(1) 0.006(1) 0.008(1)
C(41) 0.038(1) 0.035(1) 0.043(1) 0.0034(9) 0.007(1) 0.006(1)
C(43) 0.051(1) 0.061(2) 0.048(2) -0.001(1) -0.010(1) 0.005(1)
C(51) 0.027(1) 0.037(1) 0.032(1) -0.0017(8) 0.0038(8) 0.007(1)
C(52) 0.033(1) 0.046(1) 0.034(1) -0.0001(9) -0.0014(9) 0.011(1)
C(53) 0.035(1) 0.047(1) 0.042(1) 0.008(1) -0.0019(9) 0.004(1)
C(54) 0.053(1) 0.043(1) 0.047(1) 0.000(1) 0.001(1) 0.002(1)
C(55) 0.030(1) 0.048(1) 0.043(1) -0.0077(9) 0.0000(9) 0.003(1)
C(56) 0.033(1) 0.047(1) 0.041(1) -0.0044(9) 0.0059(9) 0.007(1)
C(57) 0.032(1) 0.046(1) 0.043(1) -0.0008(9) 0.0014(9) 0.015(1)
C(58) 0.036(1) 0.060(2) 0.030(1) -0.002(1) 0.0012(9) 0.011(1)
C(59) 0.034(1) 0.061(2) 0.040(1) 0.000(1) 0.0038(9) -0.001(1)
C(60) 0.037(1) 0.061(2) 0.037(1) 0.000(1) -0.0024(9) 0.004(1)
C(321) 0.046(1) 0.048(1) 0.038(1) 0.001(1) 0.009(1) 0.006(1)
C(341) 0.093(2) 0.047(2) 0.051(2) -0.014(1) -0.002(1) 0.005(1)
C(361) 0.060(1) 0.061(2) 0.047(2) 0.011(1) 0.016(1) 0.001(1)

loop_
_atom_type_symbol
_atom_type_oxidation_number
_atom_type_number_in_cell
_atom_type_scat_dispersion_real
_atom_type_scat_dispersion_imag
_atom_type_scat_source
C 0 48 0.002 0.002
;International Tables for Crystallography
(1992, Vol. C, Tables 4.2.6.8 and 6.1.1.1)
;
H 0 62 0.000 0.000
;International Tables for Crystallography
(1992, Vol. C, Table 6.1.1.2)
;
N 0 2 0.004 0.003
;International Tables for Crystallography
(1992, Vol. C, Tables 4.2.6.8 and 6.1.1.1)
;
O 0 6 0.008 0.006
;International Tables for Crystallography
(1992, Vol. C, Tables 4.2.6.8 and 6.1.1.1)
;

loop_
_geom_angle_atom_site_label_1
_geom_angle_atom_site_label_2
_geom_angle_atom_site_label_3
_geom_angle
_geom_angle_publ_flag
N(2) O(1) C(5) 110.1(1) yes
C(41) O(42) C(43) 117.4(2) yes
O(1) N(2) C(3) 109.8(2) yes
N(2) C(3) C(4) 113.9(2) yes
N(2) C(3) C(31) 122.5(2) yes
C(4) C(3) C(31) 123.5(2) yes
C(3) C(4) C(5) 101.5(2) yes
C(3) C(4) C(41) 109.3(2) yes
C(3) C(4) H(1) 110.3 no
C(5) C(4) C(41) 114.8(2) yes
C(5) C(4) H(1) 110.3 no
C(41) C(4) H(1) 110.3 no
O(1) C(5) C(4) 104.7(2) yes
O(1) C(5) C(51) 109.6(2) yes
O(1) C(5) H(2) 108.5 no
C(4) C(5) C(51) 116.9(1) yes
C(4) C(5) H(2) 108.4 no
C(51) C(5) H(2) 108.5 no
C(3) C(31) C(32) 119.2(2) yes
C(3) C(31) C(36) 120.4(2) yes
C(32) C(31) C(36) 120.3(2) yes
C(31) C(32) C(33) 118.7(2) yes
C(31) C(32) C(321) 121.4(2) yes
C(33) C(32) C(321) 119.9(2) yes
C(32) C(33) C(34) 122.4(2) yes
C(32) C(33) H(3) 118.8 no
C(34) C(33) H(3) 118.8 no
C(33) C(34) C(35) 117.9(2) yes
C(33) C(34) C(341) 121.3(2) yes
C(35) C(34) C(341) 120.9(2) yes
C(34) C(35) C(36) 122.0(2) yes
C(34) C(35) H(4) 119.0 no
C(36) C(35) H(4) 119.0 no
C(31) C(36) C(35) 118.7(2) yes
C(31) C(36) C(361) 121.5(2) yes
C(35) C(36) C(361) 119.8(2) yes
O(41) C(41) O(42) 124.4(2) yes
O(41) C(41) C(4) 124.8(2) yes
O(42) C(41) C(4) 110.7(2) yes
O(42) C(43) H(14) 109.5 no
O(42) C(43) H(15) 109.5 no
O(42) C(43) H(16) 109.5 no
H(14) C(43) H(15) 109.5 no
H(14) C(43) H(16) 109.5 no
H(15) C(43) H(16) 109.5 no
C(5) C(51) C(52) 109.8(2) yes
C(5) C(51) C(56) 109.5(1) yes
C(5) C(51) C(57) 112.3(2) yes
C(52) C(51) C(56) 108.0(2) yes
C(52) C(51) C(57) 109.0(1) yes
C(56) C(51) C(57) 108.3(2) yes
C(51) C(52) C(53) 110.1(2) yes
C(51) C(52) H(17) 109.3 no
C(51) C(52) H(18) 109.3 no
C(53) C(52) H(17) 109.3 no
C(53) C(52) H(18) 109.3 no
H(17) C(52) H(18) 109.5 no
C(52) C(53) C(54) 109.4(2) yes
C(52) C(53) C(59) 109.8(2) yes
C(52) C(53) H(19) 109.4 no
C(54) C(53) C(59) 109.4(2) yes
C(54) C(53) H(19) 109.4 no
C(59) C(53) H(19) 109.4 no
C(53) C(54) C(55) 109.3(2) yes
C(53) C(54) H(20) 109.5 no
C(53) C(54) H(21) 109.5 no
C(55) C(54) H(20) 109.5 no
C(55) C(54) H(21) 109.5 no
H(20) C(54) H(21) 109.5 no
C(54) C(55) C(56) 109.5(2) yes
C(54) C(55) C(60) 109.8(2) yes
C(54) C(55) H(22) 109.5 no
C(56) C(55) C(60) 109.0(2) yes
C(56) C(55) H(22) 109.5 no
C(60) C(55) H(22) 109.5 no
C(51) C(56) C(55) 111.1(2) yes
C(51) C(56) H(23) 109.1 no
C(51) C(56) H(24) 109.1 no
C(55) C(56) H(23) 109.1 no
C(55) C(56) H(24) 109.1 no
H(23) C(56) H(24) 109.5 no
C(51) C(57) C(58) 110.3(2) yes
C(51) C(57) H(25) 109.3 no
C(51) C(57) H(26) 109.3 no
C(58) C(57) H(25) 109.3 no
C(58) C(57) H(26) 109.3 no
H(25) C(57) H(26) 109.5 no
C(57) C(58) C(59) 109.2(2) yes
C(57) C(58) C(60) 109.8(2) yes
C(57) C(58) H(27) 109.4 no
C(59) C(58) C(60) 109.6(2) yes
C(59) C(58) H(27) 109.4 no
C(60) C(58) H(27) 109.4 no
C(53) C(59) C(58) 109.6(2) yes
C(53) C(59) H(28) 109.4 no
C(53) C(59) H(29) 109.4 no
C(58) C(59) H(28) 109.4 no
C(58) C(59) H(29) 109.4 no
H(28) C(59) H(29) 109.5 no
C(55) C(60) C(58) 109.2(2) yes
C(55) C(60) H(30) 109.5 no
C(55) C(60) H(31) 109.5 no
C(58) C(60) H(30) 109.5 no
C(58) C(60) H(31) 109.5 no
H(30) C(60) H(31) 109.5 no
C(32) C(321) H(5) 109.5 no
C(32) C(321) H(6) 109.5 no
C(32) C(321) H(7) 109.5 no
H(5) C(321) H(6) 109.5 no
H(5) C(321) H(7) 109.5 no
H(6) C(321) H(7) 109.5 no
C(34) C(341) H(8) 109.5 no
C(34) C(341) H(9) 109.5 no
C(34) C(341) H(10) 109.5 no
H(8) C(341) H(9) 109.5 no
H(8) C(341) H(10) 109.5 no
H(9) C(341) H(10) 109.5 no
C(36) C(361) H(11) 109.5 no
C(36) C(361) H(12) 109.5 no
C(36) C(361) H(13) 109.5 no
H(11) C(361) H(12) 109.5 no
H(11) C(361) H(13) 109.5 no
H(12) C(361) H(13) 109.5 no

loop_
_geom_bond_atom_site_label_1
_geom_bond_atom_site_label_2
_geom_bond_distance
_geom_bond_publ_flag
O(1) N(2) 1.408(2) yes
O(1) C(5) 1.463(2) yes
O(41) C(41) 1.200(2) yes
O(42) C(41) 1.329(2) yes
O(42) C(43) 1.446(2) yes
N(2) C(3) 1.281(2) yes
C(3) C(4) 1.508(3) yes
C(3) C(31) 1.482(3) yes
C(4) C(5) 1.528(3) yes
C(4) C(41) 1.509(3) yes
C(4) H(1) 0.95 no
C(5) C(51) 1.525(3) yes
C(5) H(2) 0.95 no
C(31) C(32) 1.403(2) yes
C(31) C(36) 1.399(3) yes
C(32) C(33) 1.380(3) yes
C(32) C(321) 1.508(3) yes
C(33) C(34) 1.382(3) yes
C(33) H(3) 0.95 no
C(34) C(35) 1.389(3) yes
C(34) C(341) 1.507(3) yes
C(35) C(36) 1.388(3) yes
C(35) H(4) 0.95 no
C(36) C(361) 1.515(3) yes
C(43) H(14) 0.95 no
C(43) H(15) 0.95 no
C(43) H(16) 0.95 no
C(51) C(52) 1.538(3) yes
C(51) C(56) 1.536(2) yes
C(51) C(57) 1.534(3) yes
C(52) C(53) 1.526(3) yes
C(52) H(17) 0.95 no
C(52) H(18) 0.95 no
C(53) C(54) 1.530(3) yes
C(53) C(59) 1.527(3) yes
C(53) H(19) 0.95 no
C(54) C(55) 1.524(3) yes
C(54) H(20) 0.95 no
C(54) H(21) 0.95 no
C(55) C(56) 1.520(3) yes
C(55) C(60) 1.524(3) yes
C(55) H(22) 0.95 no
C(56) H(23) 0.95 no
C(56) H(24) 0.95 no
C(57) C(58) 1.526(3) yes
C(57) H(25) 0.95 no
C(57) H(26) 0.95 no
C(58) C(59) 1.522(3) yes
C(58) C(60) 1.534(3) yes
C(58) H(27) 0.95 no
C(59) H(28) 0.95 no
C(59) H(29) 0.95 no
C(60) H(30) 0.95 no
C(60) H(31) 0.95 no
C(321) H(5) 0.95 no
C(321) H(6) 0.95 no
C(321) H(7) 0.95 no
C(341) H(8) 0.95 no
C(341) H(9) 0.95 no
C(341) H(10) 0.95 no
C(361) H(11) 0.95 no
C(361) H(12) 0.95 no
C(361) H(13) 0.95 no

loop_
_geom_contact_atom_site_label_1
_geom_contact_atom_site_label_2
_geom_contact_distance
_geom_contact_site_symmetry_2
_geom_contact_publ_flag
O(1) O(42) 3.276(2) 1_455 no
O(1) C(321) 3.550(2) 1_455 no
O(41) C(43) 3.513(3) 2_757 no
N(2) C(321) 3.337(3) 1_455 no

loop_
_geom_torsion_atom_site_label_1
_geom_torsion_atom_site_label_2
_geom_torsion_atom_site_label_3
_geom_torsion_atom_site_label_4
_geom_torsion
_geom_torsion_publ_flag
O(1) N(2) C(3) C(4) 0.2(2) no
O(1) N(2) C(3) C(31) -177.1(2) no
O(1) C(5) C(4) C(3) 2.3(2) no
O(1) C(5) C(4) C(41) 120.0(2) no
O(1) C(5) C(51) C(52) 177.7(1) no
O(1) C(5) C(51) C(56) -64.0(2) no
O(1) C(5) C(51) C(57) 56.3(2) no
O(41) C(41) O(42) C(43) -3.9(3) no
O(41) C(41) C(4) C(3) 74.8(3) no
O(41) C(41) C(4) C(5) -38.4(3) no
O(42) C(41) C(4) C(3) -102.3(2) no
O(42) C(41) C(4) C(5) 144.5(2) no
N(2) O(1) C(5) C(4) -2.4(2) no
N(2) O(1) C(5) C(51) -128.5(2) no
N(2) C(3) C(4) C(5) -1.6(2) no
N(2) C(3) C(4) C(41) -123.2(2) no
N(2) C(3) C(31) C(32) -116.2(2) no
N(2) C(3) C(31) C(36) 68.5(3) no
C(3) N(2) O(1) C(5) 1.5(2) no
C(3) C(4) C(5) C(51) 123.7(2) no
C(3) C(31) C(32) C(33) -173.6(2) no
C(3) C(31) C(32) C(321) 8.2(3) no
C(3) C(31) C(36) C(35) 174.0(2) no
C(3) C(31) C(36) C(361) -5.3(3) no
C(4) C(3) C(31) C(32) 66.8(3) no
C(4) C(3) C(31) C(36) -108.5(2) no
C(4) C(5) C(51) C(52) 58.8(2) no
C(4) C(5) C(51) C(56) 177.2(2) no
C(4) C(5) C(51) C(57) -62.6(2) no
C(4) C(41) O(42) C(43) 173.3(2) no
C(5) C(4) C(3) C(31) 175.7(2) no
C(5) C(51) C(52) C(53) 178.5(2) no
C(5) C(51) C(56) C(55) -178.3(2) no
C(5) C(51) C(57) C(58) -179.2(1) no
C(31) C(3) C(4) C(41) 54.0(2) no
C(31) C(32) C(33) C(34) -0.7(3) no
C(31) C(36) C(35) C(34) -0.3(3) no
C(32) C(31) C(36) C(35) -1.3(3) no
C(32) C(31) C(36) C(361) 179.4(2) no
C(32) C(33) C(34) C(35) -0.7(3) no
C(32) C(33) C(34) C(341) -179.6(2) no
C(33) C(32) C(31) C(36) 1.7(3) no
C(33) C(34) C(35) C(36) 1.3(3) no
C(34) C(33) C(32) C(321) 177.5(2) no
C(34) C(35) C(36) C(361) 179.1(2) no
C(36) C(31) C(32) C(321) -176.5(2) no
C(36) C(35) C(34) C(341) -179.9(2) no
C(41) C(4) C(5) C(51) -118.5(2) no
C(51) C(52) C(53) C(54) -61.0(2) no
C(51) C(52) C(53) C(59) 59.1(2) no
C(51) C(56) C(55) C(54) 59.6(2) no
C(51) C(56) C(55) C(60) -60.5(2) no
C(51) C(57) C(58) C(59) -60.3(2) no
C(51) C(57) C(58) C(60) 59.8(2) no
C(52) C(51) C(56) C(55) -58.8(2) no
C(52) C(51) C(57) C(58) 58.9(2) no
C(52) C(53) C(54) C(55) 60.4(2) no
C(52) C(53) C(59) C(58) -60.0(2) no
C(53) C(52) C(51) C(56) 59.2(2) no
C(53) C(52) C(51) C(57) -58.2(2) no
C(53) C(54) C(55) C(56) -59.5(2) no
C(53) C(54) C(55) C(60) 60.2(2) no
C(53) C(59) C(58) C(57) 60.3(2) no
C(53) C(59) C(58) C(60) -59.9(2) no
C(54) C(53) C(59) C(58) 60.0(2) no
C(54) C(55) C(60) C(58) -60.0(2) no
C(55) C(54) C(53) C(59) -59.9(2) no
C(55) C(56) C(51) C(57) 59.0(2) no
C(55) C(60) C(58) C(57) -60.2(2) no
C(55) C(60) C(58) C(59) 59.8(2) no
C(56) C(51) C(57) C(58) -58.2(2) no
C(56) C(55) C(60) C(58) 60.0(2) no
